data_2007426
loop_
_publ_author_name
'Parvez, Masood'
'Sabir, Aaliya P.'

_publ_section_title
;
 Doxylaminium Tetrachlorozincate(II) and Doxylaminium
 Tetrachlorocobaltate(II)
;
_journal_issue 7
_journal_name_full 'Acta Crystallographica Section C'
_journal_page_first 933
_journal_page_last 935
_journal_paper_doi 10.1107/S0108270198001292
_journal_volume 54
_journal_year 1998
_chemical_formula_analytical 'C17 H24 N2 O 2+, Zn Cl4 2-'
_chemical_formula_iupac '(C17 H24 N2 O) [Zn Cl4]'
_chemical_formula_moiety 'C17 H24 N2 O 2+, Zn Cl4 2-'
_chemical_formula_sum 'C17 H24 Cl4 N2 O Zn'
_chemical_formula_weight 479.58
_chemical_name_common 'Doxylamine tetrachlorozincate(II)'
_space_group_IT_number 14
_symmetry_cell_setting monoclinic
_symmetry_space_group_name_Hall '-P 2yn'
_symmetry_space_group_name_H-M 'P 1 21/n 1'
_cell_angle_alpha 90.00
_cell_angle_beta 107.536(17)
_cell_angle_gamma 90.00
_cell_formula_units_Z 4
_cell_length_a 9.5604(15)
_cell_length_b 18.2218(17)
_cell_length_c 12.782(3)
_cell_measurement_reflns_used 25
_cell_measurement_temperature 293.0(10)
_cell_measurement_theta_max 30.0
_cell_measurement_theta_min 20.0
_cell_volume 2123.2(7)
_computing_cell_refinement 'CAD-4 Software'
_computing_data_collection 'CAD-4 Software (Enraf-Nonius, 1989)'
_computing_data_reduction 'TEXSAN (Molecular Structure Corporation, 1994)'
_computing_molecular_graphics 'TEXSAN (Molecular Structure Corporation, 1994)'
_computing_publication_material SHELXL97
_computing_structure_refinement 'SHELXL97 (Sheldrick, 1997)'
_computing_structure_solution 'SAPI91 (Fan, 1991)'
_diffrn_ambient_temperature 293.0(10)
_diffrn_measurement_device 'Enraf-Nonius CAD-4'
_diffrn_measurement_method '\w/2\q scans'
_diffrn_radiation_monochromator graphite
_diffrn_radiation_source 'fine-focus sealed tube'
_diffrn_radiation_type 'Cu K\a'
_diffrn_radiation_wavelength 1.54178
_diffrn_reflns_av_R_equivalents 0.0557
_diffrn_reflns_av_sigmaI/netI 0.0402
_diffrn_reflns_limit_h_max 11
_diffrn_reflns_limit_h_min 0
_diffrn_reflns_limit_k_max 21
_diffrn_reflns_limit_k_min 0
_diffrn_reflns_limit_l_max 14
_diffrn_reflns_limit_l_min -15
_diffrn_reflns_number 4079
_diffrn_reflns_theta_max 68.00
_diffrn_reflns_theta_min 5.0
_diffrn_standards_decay_% 1.12
_diffrn_standards_interval_count 200
_diffrn_standards_number 3
_exptl_absorpt_coefficient_mu 6.301
_exptl_absorpt_correction_T_max 0.32
_exptl_absorpt_correction_T_min 0.29
_exptl_absorpt_correction_type 'empirical (North et al., 1968)'
_exptl_absorpt_process_details '\y scan (3 reflections)'
_exptl_crystal_colour colorless
_exptl_crystal_density_diffrn 1.500
_exptl_crystal_density_meas ?
_exptl_crystal_description block
_exptl_crystal_F_000 984
_exptl_crystal_size_max 0.22
_exptl_crystal_size_mid 0.20
_exptl_crystal_size_min 0.18
_refine_diff_density_max 0.626
_refine_diff_density_min -0.487
_refine_ls_extinction_method none
_refine_ls_goodness_of_fit_ref 1.001
_refine_ls_hydrogen_treatment 'H atoms geometrically idealized with C-H and N-H 0.95 \%A'
_refine_ls_matrix_type full
_refine_ls_number_parameters 227
_refine_ls_number_reflns 3852
_refine_ls_number_restraints 0
_refine_ls_restrained_S_all 1.001
_refine_ls_R_factor_all 0.0654
_refine_ls_R_factor_gt 0.0429
_refine_ls_shift/su_max 0.000
_refine_ls_shift/su_mean 0.000
_refine_ls_structure_factor_coef Fsqd
_refine_ls_weighting_details 'w = 1/[\s^2^(Fo^2^)+( 0.054P)^2^+1.605P] where P=(Fo^2^+2Fc^2^)/3'
_refine_ls_weighting_scheme calc
_refine_ls_wR_factor_ref 0.1099
_reflns_number_gt 2927
_reflns_number_total 3852
_reflns_threshold_expression I>2\s(I)
_cod_data_source_file fg1429.cif
_cod_data_source_block 1
_cod_depositor_comments
;
The following automatic conversions were performed:

'_exptl_crystal_density_meas' value 'not measured' was changed to '?'
- the value is perceived as not measured.

Automatic conversion script
Id: cif_fix_values 3008 2015-01-20 13:52:24Z robertas 

The following automatic conversions were performed:

'_refine_ls_weighting_scheme' value 'calc w = 1/[\s^2^(Fo^2^)+(
0.054P)^2^+1.605P] where P=(Fo^2^+2Fc^2^)/3' was changed to 'calc'.
New tag '_refine_ls_weighting_details' was created. The value of the
new tag was set to 'w = 1/[\s^2^(Fo^2^)+( 0.054P)^2^+1.605P] where
P=(Fo^2^+2Fc^2^)/3'.

Automatic conversion script
Id: cif_fix_values 3143 2015-03-26 13:38:13Z robertas 
;
_cod_original_cell_volume 2123.3(7)
_cod_original_sg_symbol_H-M 'P 21/n'
_cod_database_code 2007426

loop_
_symmetry_equiv_pos_as_xyz
'x, y, z'
'-x+1/2, y+1/2, -z+1/2'
'-x, -y, -z'
'x-1/2, -y+1/2, z-1/2'

loop_
_atom_site_label
_atom_site_fract_x
_atom_site_fract_y
_atom_site_fract_z
_atom_site_U_iso_or_equiv
_atom_site_adp_type
_atom_site_calc_flag
_atom_site_refinement_flags
_atom_site_occupancy
_atom_site_disorder_assembly
_atom_site_disorder_group
_atom_site_type_symbol
Zn1 .83893(5) .38719(3) .72756(4) .03871(15) Uani d . 1 . . Zn
Cl1 .64886(11) .45356(6) .75069(9) .0595(3) Uani d . 1 . . Cl
Cl2 .91646(12) .29540(5) .85367(8) .0558(3) Uani d . 1 . . Cl
Cl3 .75256(11) .33754(6) .55514(7) .0509(3) Uani d . 1 . . Cl
Cl4 1.02927(11) .46236(6) .73998(8) .0525(3) Uani d . 1 . . Cl
O1 .5188(3) .23172(13) .66225(19) .0399(6) Uani d . 1 . . O
N1 .4124(3) .34568(16) .5574(2) .0440(7) Uani d . 1 . . N
N2 .6675(3) .14009(15) .5620(2) .0371(7) Uani d . 1 . . N
C1 .3723(5) .4030(2) .4891(3) .0560(11) Uani d . 1 . . C
C2 .2331(6) .4303(2) .4682(4) .0668(13) Uani d . 1 . . C
C3 .1376(6) .3976(3) .5146(4) .0703(14) Uani d . 1 . . C
C4 .1817(5) .3387(2) .5836(4) .0626(12) Uani d . 1 . . C
C5 .3234(4) .3129(2) .6056(3) .0434(9) Uani d . 1 . . C
C6 .3882(4) .2528(2) .6883(3) .0412(8) Uani d . 1 . . C
C7 .2855(4) .1869(2) .6739(3) .0412(8) Uani d . 1 . . C
C8 .2426(5) .1574(2) .7587(4) .0595(11) Uani d . 1 . . C
C9 .1631(5) .0927(3) .7440(5) .0722(14) Uani d . 1 . . C
C10 .1270(5) .0572(3) .6461(5) .0668(13) Uani d . 1 . . C
C11 .1651(4) .0862(2) .5595(4) .0563(11) Uani d . 1 . . C
C12 .2437(4) .1514(2) .5732(3) .0444(9) Uani d . 1 . . C
C13 .4280(5) .2881(2) .8021(3) .0621(12) Uani d . 1 . . C
C14 .6081(4) .1769(2) .7305(3) .0449(9) Uani d . 1 . . C
C15 .7275(4) .1602(2) .6799(3) .0446(9) Uani d . 1 . . C
C16 .5852(5) .0701(2) .5447(3) .0521(10) Uani d . 1 . . C
C17 .7827(5) .1369(3) .5079(4) .0687(13) Uani d . 1 . . C
H1 .5095 .3275 .5722 .073(3) Uiso calc R 1 . . H
H2 .6009 .1776 .5269 .073(3) Uiso calc R 1 . . H
H1A .4391 .4242 .4558 .073(3) Uiso calc R 1 . . H
H2A .2032 .4717 .4218 .073(3) Uiso calc R 1 . . H
H3 .0403 .4158 .4990 .073(3) Uiso calc R 1 . . H
H4 .1154 .3160 .6159 .073(3) Uiso calc R 1 . . H
H8 .2677 .1816 .8277 .073(3) Uiso calc R 1 . . H
H9 .1337 .0730 .8029 .073(3) Uiso calc R 1 . . H
H10 .0750 .0121 .6375 .073(3) Uiso calc R 1 . . H
H11 .1379 .0619 .4906 .073(3) Uiso calc R 1 . . H
H12 .2692 .1719 .5130 .073(3) Uiso calc R 1 . . H
H13A .4692 .2520 .8564 .073(3) Uiso calc R 1 . . H
H13B .3421 .3078 .8141 .073(3) Uiso calc R 1 . . H
H13C .4972 .3262 .8066 .073(3) Uiso calc R 1 . . H
H14A .5521 .1342 .7324 .073(3) Uiso calc R 1 . . H
H14B .6486 .1947 .8032 .073(3) Uiso calc R 1 . . H
H15A .7891 .2019 .6867 .073(3) Uiso calc R 1 . . H
H15B .7856 .1209 .7187 .073(3) Uiso calc R 1 . . H
H16A .5108 .0724 .5799 .073(3) Uiso calc R 1 . . H
H16B .6504 .0309 .5748 .073(3) Uiso calc R 1 . . H
H16C .5415 .0622 .4684 .073(3) Uiso calc R 1 . . H
H17A .8354 .1818 .5191 .073(3) Uiso calc R 1 . . H
H17B .7393 .1290 .4315 .073(3) Uiso calc R 1 . . H
H17C .8479 .0977 .5381 .073(3) Uiso calc R 1 . . H

loop_
_atom_site_aniso_label
_atom_site_aniso_U_11
_atom_site_aniso_U_22
_atom_site_aniso_U_33
_atom_site_aniso_U_12
_atom_site_aniso_U_13
_atom_site_aniso_U_23
Zn1 .0406(3) .0378(3) .0351(3) -.0035(2) .00724(19) -.0040(2)
Cl1 .0483(6) .0562(6) .0748(7) -.0016(5) .0197(5) -.0225(5)
Cl2 .0731(7) .0429(5) .0372(5) -.0123(5) -.0050(4) -.0007(4)
Cl3 .0562(6) .0605(6) .0328(4) -.0097(5) .0086(4) -.0072(4)
Cl4 .0469(5) .0548(6) .0540(6) -.0140(4) .0125(4) -.0020(5)
O1 .0406(13) .0399(13) .0376(13) .0032(11) .0094(11) .0080(11)
N1 .0446(17) .0392(17) .0431(18) -.0011(14) .0056(14) .0010(14)
N2 .0376(16) .0320(14) .0375(16) .0022(12) .0047(13) .0034(12)
C1 .069(3) .043(2) .047(2) -.004(2) .005(2) .0042(19)
C2 .086(4) .043(2) .059(3) .020(2) .004(3) .005(2)
C3 .073(3) .063(3) .072(3) .030(3) .017(3) -.005(3)
C4 .059(3) .059(3) .075(3) .016(2) .028(2) -.005(2)
C5 .053(2) .038(2) .042(2) .0031(17) .0177(18) -.0061(16)
C6 .052(2) .042(2) .0335(18) .0004(17) .0180(17) -.0031(16)
C7 .043(2) .046(2) .0385(19) .0054(17) .0183(16) .0022(16)
C8 .062(3) .071(3) .050(2) -.004(2) .025(2) .006(2)
C9 .058(3) .082(4) .083(4) -.008(3) .030(3) .028(3)
C10 .045(2) .054(3) .096(4) -.007(2) .014(3) .011(3)
C11 .041(2) .058(3) .067(3) -.002(2) .011(2) -.004(2)
C12 .040(2) .051(2) .044(2) -.0012(17) .0152(16) -.0010(17)
C13 .082(3) .062(3) .044(2) -.004(2) .022(2) -.013(2)
C14 .051(2) .041(2) .0364(19) -.0006(17) .0030(16) .0044(16)
C15 .039(2) .041(2) .045(2) -.0014(16) -.0016(16) .0003(17)
C16 .059(3) .037(2) .052(2) -.0082(19) .0031(19) -.0005(18)
C17 .059(3) .072(3) .084(3) -.004(2) .035(3) -.011(3)

loop_
_atom_type_symbol
_atom_type_description
_atom_type_scat_dispersion_real
_atom_type_scat_dispersion_imag
_atom_type_scat_source
C C 0.0181 0.0091 'International Tables Vol C Tables 4.2.6.8 and 6.1.1.4'
H H 0.0000 0.0000 'International Tables Vol C Tables 4.2.6.8 and 6.1.1.4'
N N 0.0311 0.0180 'International Tables Vol C Tables 4.2.6.8 and 6.1.1.4'
O O 0.0492 0.0322 'International Tables Vol C Tables 4.2.6.8 and 6.1.1.4'
Zn Zn -1.5491 0.6778 'International Tables Vol C Tables 4.2.6.8 and 6.1.1.4'
Cl Cl 0.3639 0.7018 'International Tables Vol C Tables 4.2.6.8 and 6.1.1.4'

loop_
_geom_angle_atom_site_label_1
_geom_angle_atom_site_label_2
_geom_angle_atom_site_label_3
_geom_angle
_geom_angle_publ_flag
Cl4 Zn1 Cl1 109.19(4) n
Cl4 Zn1 Cl2 108.23(4) n
Cl1 Zn1 Cl2 113.54(5) n
Cl4 Zn1 Cl3 110.98(4) n
Cl1 Zn1 Cl3 105.32(4) n
Cl2 Zn1 Cl3 109.59(4) n
C14 O1 C6 116.5(3) y
C5 N1 C1 123.6(4) y
C16 N2 C15 112.9(3) y
C17 N2 C15 111.9(3) y
C17 N2 C16 109.7(3) y
N1 C1 C2 118.7(4) n
C3 C2 C1 119.7(4) n
C2 C3 C4 120.2(5) n
C3 C4 C5 119.4(5) n
N1 C5 C4 118.4(4) n
N1 C5 C6 117.5(3) n
C4 C5 C6 123.9(4) n
O1 C6 C5 103.4(3) n
O1 C6 C7 109.5(3) n
C5 C6 C7 111.7(3) n
O1 C6 C13 110.4(3) n
C5 C6 C13 106.9(3) n
C7 C6 C13 114.3(3) n
C8 C7 C12 118.4(4) n
C8 C7 C6 123.1(4) n
C12 C7 C6 118.3(3) n
C7 C8 C9 120.5(4) n
C10 C9 C8 120.5(4) n
C9 C10 C11 120.3(4) n
C10 C11 C12 119.6(4) n
C11 C12 C7 120.6(4) n
O1 C14 C15 105.7(3) n
N2 C15 C14 112.0(3) n

loop_
_geom_bond_atom_site_label_1
_geom_bond_atom_site_label_2
_geom_bond_site_symmetry_2
_geom_bond_distance
_geom_bond_publ_flag
Zn1 Cl1 . 2.2750(11) y
Zn1 Cl2 . 2.2858(11) y
Zn1 Cl3 . 2.2936(11) y
Zn1 Cl4 . 2.2447(11) y
O1 C6 . 1.437(4) y
O1 C14 . 1.427(4) y
N1 C1 . 1.341(5) y
N1 C5 . 1.333(5) y
N2 C15 . 1.488(4) y
N2 C16 . 1.479(4) y
N2 C17 . 1.467(5) y
C1 C2 . 1.369(6) n
C2 C3 . 1.365(7) n
C3 C4 . 1.372(6) n
C4 C5 . 1.381(6) n
C5 C6 . 1.518(5) n
C6 C7 . 1.526(5) n
C6 C13 . 1.530(5) n
C7 C8 . 1.379(5) n
C7 C12 . 1.388(5) n
C8 C9 . 1.384(6) n
C9 C10 . 1.357(7) n
C10 C11 . 1.371(6) n
C11 C12 . 1.388(5) n
C14 C15 . 1.503(5) n

loop_
_geom_hbond_atom_site_label_D
_geom_hbond_atom_site_label_H
_geom_hbond_atom_site_label_A
_geom_hbond_site_symmetry_D
_geom_hbond_site_symmetry_H
_geom_hbond_site_symmetry_A
_geom_hbond_distance_DH
_geom_hbond_distance_HA
_geom_hbond_distance_DA
_geom_hbond_angle_DHA
_geom_hbond_publ_flag
N1 H1 Cl3 1_555 1_555 1_555 0.95 2.41 3.265(5) 150 y
N2 H2 Cl2 1_555 1_555 4_555 0.95 2.43 3.222(4) 141 y
N1 H1 O1 1_555 1_555 1_555 0.95 2.08 2.513(6) 106 y
N2 H2 O1 1_555 1_555 1_555 0.95 2.32 2.748(7) 107 y

loop_
_geom_torsion_atom_site_label_1
_geom_torsion_atom_site_label_2
_geom_torsion_atom_site_label_3
_geom_torsion_atom_site_label_4
_geom_torsion
_geom_torsion_publ_flag
C5 N1 C1 C2 0.9(6) n
N1 C1 C2 C3 -1.8(7) n
C1 C2 C3 C4 1.4(7) n
C2 C3 C4 C5 0.0(7) n
C1 N1 C5 C4 0.5(6) n
C1 N1 C5 C6 -175.0(3) n
C3 C4 C5 N1 -0.9(6) n
C3 C4 C5 C6 174.3(4) n
C14 O1 C6 C5 177.6(3) n
C14 O1 C6 C7 -63.1(4) n
C14 O1 C6 C13 63.5(4) n
N1 C5 C6 O1 -19.3(4) n
C4 C5 C6 O1 165.4(4) n
N1 C5 C6 C7 -137.1(3) n
C4 C5 C6 C7 47.7(5) n
N1 C5 C6 C13 97.2(4) n
C4 C5 C6 C13 -78.0(5) n
O1 C6 C7 C8 118.8(4) n
C5 C6 C7 C8 -127.2(4) n
C13 C6 C7 C8 -5.6(6) n
O1 C6 C7 C12 -55.5(4) n
C5 C6 C7 C12 58.5(4) n
C13 C6 C7 C12 -179.9(3) n
C12 C7 C8 C9 1.7(6) n
C6 C7 C8 C9 -172.5(4) n
C7 C8 C9 C10 0.3(7) n
C8 C9 C10 C11 -1.9(7) n
C9 C10 C11 C12 1.3(7) n
C10 C11 C12 C7 0.8(6) n
C8 C7 C12 C11 -2.3(6) n
C6 C7 C12 C11 172.2(3) n
C6 O1 C14 C15 174.8(3) n
C17 N2 C15 C14 169.6(3) n
C16 N2 C15 C14 -66.1(4) n
O1 C14 C15 N2 -53.9(4) n
